data_7036115
loop_
_publ_author_name
'Pinglu Shi'
'Zhiguo Xia'
'Molokeev Maxim'
'Victor Atuchin'

_publ_section_title
;
 Crystal Chemistry and Luminescent Properties of Red-Emitting
 CsGd1-xEux(MoO4)2 Solid-Solution Phosphors
;
_journal_issue 25
_journal_name_full 'Dalton Transactions'
_journal_page_first 9669
_journal_page_last 9676
_journal_paper_doi 10.1039/C4DT00339J
_journal_volume 43
_journal_year 2014
_chemical_formula_moiety 'Eu0.80 Gd1.20 Mo4 O16, 2(Cs)'
_chemical_formula_sum 'Cs2 Eu0.8 Gd1.2 Mo4 O16'
_chemical_formula_weight 1215.86
_space_group_IT_number 13
_symmetry_cell_setting monoclinic
_symmetry_space_group_name_Hall '-P 2yc'
_symmetry_space_group_name_H-M 'P 1 2/c 1'
_cell_angle_alpha 90
_cell_angle_beta 91.0845(60)
_cell_angle_gamma 90
_cell_formula_units_Z 1
_cell_length_a 9.52642(21)
_cell_length_b 5.08366(23)
_cell_length_c 8.07016(80)
_cell_measurement_temperature 300
_cell_volume 390.76(4)
_diffrn_ambient_temperature 300
_diffrn_measurement_device_type
;
D8 ADVANCE Bruker
;
_diffrn_radiation_monochromator none
_diffrn_radiation_probe x-ray
_diffrn_radiation_type
;
 Cu K\a~1~~2~
;
_exptl_absorpt_coefficient_mu 117.019
_exptl_crystal_density_diffrn 5.166714
_pd_char_colour
;
colourless
;
_pd_meas_2theta_range_inc 0.020254
_pd_meas_2theta_range_max 120.007927
_pd_meas_2theta_range_min 5.002363
_pd_meas_scan_method step
_pd_proc_ls_pref_orient_corr
;
Prefered orientation on (100)
;
_pd_proc_ls_profile_function PearsonVII
_pd_proc_ls_prof_R_factor 3.263
_pd_proc_ls_prof_wR_expected 2.578
_pd_proc_ls_prof_wR_factor 4.390
_pd_proc_number_of_points 5678.1655
_pd_spec_mount_mode reflection
_refine_ls_goodness_of_fit_all 1.703
_refine_ls_R_I_factor 1.19
_refine_ls_shift/su_max 0.01000
_cod_data_source_file CsEu0p4Gd0p6Mo2O8.cif
_cod_data_source_block a
_cod_original_cell_volume 390.760(44)
_cod_original_sg_symbol_Hall
;
-P 2yc
;
_cod_original_sg_symbol_H-M P2/c
_cod_original_formula_sum
;
Cs2 Eu0.80 Gd1.20 Mo4 O16
;
_cod_database_code 7036115
_cod_database_fobs_code 7036115

loop_
_symmetry_equiv_pos_as_xyz
'x, y, z'
'-x, -y, -z'
'-x, y, -z+1/2'
'x, -y, z+1/2'

loop_
_atom_site_label
_atom_site_type_symbol
_atom_site_fract_x
_atom_site_fract_y
_atom_site_fract_z
_atom_site_occupancy
_atom_site_B_iso_or_equiv
Gd Gd 0 -0.0435(22) 0.25 0.6 0.725(96)
Eu Eu 0 -0.0435(22) 0.25 0.4 0.725(96)
Cs Cs 0.5 -0.0037(22) 0.25 1 2.264(80)
Mo Mo 0.19642(17) 0.4825(25) 0.00391(81) 1 0.656(80)
O1 O 0.06448(90) 0.7131(80) 0.0041(58) 1 1.50(31)
O2 O 0.1895(23) 0.2157(89) 0.8777(86) 1 1.50(31)
O3 O 0.3537(11) 0.6883(65) 0.0107(67) 1 1.50(31)
O4 O 0.1881(23) 0.2087(82) 0.1867(86) 1 1.50(31)

loop_
_diffrn_radiation_wavelength
_diffrn_radiation_wavelength_wt
1.5406 1.0000
1.5443 0.5000

loop_
_geom_angle_atom_site_label_1
_geom_angle_atom_site_label_2
_geom_angle_atom_site_label_3
_geom_angle
_geom_angle_site_symmetry_1
_geom_angle_site_symmetry_3
O1 Gd O1 75.8(17) 1_545 2_565
O1 Gd O1 118.7(26) 1_545 3_545
O1 Gd O1 151.2(71) 1_545 4_565
O1 Gd O2 68.8(23) 1_545 2_556
O1 Gd O2 87.9(17) 1_545 4_554
O1 Gd O4 83.7(17) 1_545 1_555
O1 Gd O4 133.2(37) 1_545 3_555
O1 Gd O1 103.5(16) 2_565 4_565
O1 Gd O2 74.1(20) 2_565 2_556
O1 Gd O2 139.4(47) 2_565 4_554
O1 Gd O4 69.4(21) 2_565 1_555
O1 Gd O4 69.6(21) 2_565 3_555
O2 Gd O2 134.1(37) 2_556 4_554
O2 Gd O4 138.6(39) 2_556 1_555
O2 Gd O4 72.1(17) 2_556 3_555
O4 Gd O4 111.2(17) 1_555 3_555
O2 Cs O2 142.2(36) 2_656 4_554
O2 Cs O3 92.2(11) 2_656 1_545
O2 Cs O3 62.1(20) 2_656 2_665
O2 Cs O3 66.6(17) 2_656 3_645
O2 Cs O3 144.6(46) 2_656 4_565
O2 Cs O4 152.8(49) 2_656 1_555
O2 Cs O4 47.9(24) 2_656 3_655
O3 Cs O3 92.7(12) 1_545 2_665
O3 Cs O3 112.9(19) 1_545 3_645
O3 Cs O3 122.9(26) 1_545 4_565
O3 Cs O4 68.5(16) 1_545 1_555
O3 Cs O4 137.8(35) 1_545 3_655
O3 Cs O3 115.6(21) 2_665 4_565
O3 Cs O4 98.6(11) 2_665 1_555
O3 Cs O4 59.3(21) 2_665 3_655
O4 Cs O4 140.5(28) 1_555 3_655
O1 Mo O1 64.8(13) 1_555 2_565
O1 Mo O2 121.7(31) 1_555 1_554
O1 Mo O2 70.3(23) 1_555 4_564
O1 Mo O3 102.1(13) 1_555 1_555
O1 Mo O4 115.4(26) 1_555 1_555
O1 Mo O4 68.7(24) 1_555 4_564
O1 Mo O2 70.3(18) 2_565 1_554
O1 Mo O2 99.1(13) 2_565 4_564
O1 Mo O4 73.4(16) 2_565 1_555
O1 Mo O4 99.4(13) 2_565 4_564
O2 Mo O2 154(11) 1_554 4_564
O2 Mo O3 119.9(28) 1_554 1_555
O2 Mo O4 83.5(26) 1_554 1_555
O2 Mo O4 84.6(24) 1_554 4_564
O2 Mo O3 75.1(21) 4_564 1_555
O2 Mo O4 70.2(29) 4_564 1_555
O2 Mo O4 121.5(37) 4_564 4_564
O3 Mo O4 114.4(24) 1_555 1_555
O3 Mo O4 74.6(20) 1_555 4_564

loop_
_geom_bond_atom_site_label_1
_geom_bond_atom_site_label_2
_geom_bond_distance
_geom_bond_site_symmetry_2
Gd O1 2.427(44) 1_545
Gd O1 2.712(44) 2_565
Gd O2 2.240(40) 2_556
Gd O4 2.269(33) .
Cs O2 3.330(32) 2_656
Cs O3 2.832(42) 1_545
Cs O3 3.008(42) 2_665
Cs O4 3.193(26) .
Mo O1 1.719(30) .
Mo O2 1.697(56) 1_554
Mo O3 1.827(22) .
